data_4036446
loop_
_publ_author_name
'Zhu, Wenju'
'Zhao, Liang'
'Wang, Mei-Xiang'

_publ_section_title
;
 Synthesis of 2,3-Dihydro-1H-azepine and 1H-Azepin-2(3H)-one Derivatives
 From Intramolecular Condensation between Stable Tertiary Enamides and
 Aldehydes.
;
_journal_issue 24
_journal_name_full 'The Journal of organic chemistry'
_journal_page_first 12047
_journal_page_last 12057
_journal_paper_doi 10.1021/acs.joc.5b02021
_journal_volume 80
_journal_year 2015
_chemical_formula_moiety 'C19 H16 Br N O'
_chemical_formula_sum 'C19 H16 Br N O'
_chemical_formula_weight 354.24
_space_group_crystal_system monoclinic
_space_group_IT_number 14
_space_group_name_Hall '-P 2ybc'
_space_group_name_H-M_alt 'P 1 21/c 1'
_atom_sites_solution_hydrogens geom
_atom_sites_solution_primary direct
_audit_creation_date 2015-08-28
_audit_creation_method
;
Olex2 1.2
(compiled 2015.01.26 svn.r3150 for OlexSys, GUI svn.r4998)
;
_cell_angle_alpha 90
_cell_angle_beta 111.247(6)
_cell_angle_gamma 90
_cell_formula_units_Z 4
_cell_length_a 14.013(6)
_cell_length_b 6.262(2)
_cell_length_c 18.876(7)
_cell_measurement_reflns_used 4752
_cell_measurement_temperature 173.1500
_cell_measurement_theta_max 27.4852
_cell_measurement_theta_min 1.5592
_cell_volume 1543.8(10)
_computing_cell_refinement 'CrystalClear (Rigaku Inc., 2007)'
_computing_data_collection 'CrystalClear (Rigaku Inc., 2007)'
_computing_data_reduction 'CrystalClear (Rigaku Inc., 2007)'
_computing_molecular_graphics 'Olex2 (Dolomanov et al., 2009)'
_computing_publication_material 'CIFTAB (Sheldrick, 2013)'
_computing_structure_refinement 'SHELXL (Sheldrick, 2014)'
_computing_structure_solution
;
'SHELXT (Sheldrick, 2014)'
;
_diffrn_ambient_temperature 173.1500
_diffrn_detector_area_resol_mean 28.5714
_diffrn_measured_fraction_theta_full 0.991
_diffrn_measured_fraction_theta_max 0.989
_diffrn_measurement_details
;
scan:
	Number of images: 360
	           Slice: -110.0000 - 70.0000
	     Image width: 0.5000
	        Exp time: 5.0000
	   Rotation axis: Omega
	           Omega: 0.0000
	             Chi: 45.0000
	             Phi: 180.0000
	             XTD: 45.0238
	          2theta: -19.9189
scan:
	Number of images: 270
	           Slice: -76.2500 - 58.7500
	     Image width: 0.5000
	        Exp time: 5.0000
	   Rotation axis: Omega
	           Omega: 0.0000
	             Chi: 45.0000
	             Phi: 0.0000
	             XTD: 45.0238
	          2theta: -19.9189
;
_diffrn_measurement_device
;
Saturn724+ (2x2 bin mode)
;
_diffrn_measurement_device_details
;
AFC10: Fixed Chi 2 circle
;
_diffrn_measurement_device_type 'Saturn724+ CCD'
_diffrn_measurement_method '\w scans at fixed \c = 45\%'
_diffrn_orient_matrix_type d*Trek
_diffrn_orient_matrix_UB_11 -0.0749
_diffrn_orient_matrix_UB_12 -0.0090
_diffrn_orient_matrix_UB_13 0.0134
_diffrn_orient_matrix_UB_21 -0.0126
_diffrn_orient_matrix_UB_22 -0.0902
_diffrn_orient_matrix_UB_23 -0.1312
_diffrn_orient_matrix_UB_31 -0.0098
_diffrn_orient_matrix_UB_32 -0.0457
_diffrn_orient_matrix_UB_33 0.0324
_diffrn_radiation_detector CCD
_diffrn_radiation_monochromator 'Graphite Monochromator'
_diffrn_radiation_type MoK\a
_diffrn_radiation_wavelength 0.71073
_diffrn_reflns_av_R_equivalents 0.0311
_diffrn_reflns_av_unetI/netI 0.0304
_diffrn_reflns_Laue_measured_fraction_full 0.991
_diffrn_reflns_Laue_measured_fraction_max 0.989
_diffrn_reflns_limit_h_max 18
_diffrn_reflns_limit_h_min -18
_diffrn_reflns_limit_k_max 8
_diffrn_reflns_limit_k_min -8
_diffrn_reflns_limit_l_max 24
_diffrn_reflns_limit_l_min -24
_diffrn_reflns_number 10024
_diffrn_reflns_point_group_measured_fraction_full 0.991
_diffrn_reflns_point_group_measured_fraction_max 0.989
_diffrn_reflns_theta_full 26.000
_diffrn_reflns_theta_max 27.541
_diffrn_reflns_theta_min 3.119
_diffrn_source 'Sealed Tube'
_diffrn_source_current 30.0000
_diffrn_source_power 1.5000
_diffrn_source_voltage 50.0000
_exptl_absorpt_coefficient_mu 2.664
_exptl_absorpt_correction_T_max 1.0000
_exptl_absorpt_correction_T_min 0.7279
_exptl_absorpt_correction_type multi-scan
_exptl_absorpt_process_details 'CrystalClear (Rigaku Inc., 2007)'
_exptl_crystal_colour Colorless
_exptl_crystal_density_diffrn 1.524
_exptl_crystal_description block
_exptl_crystal_F_000 720
_exptl_crystal_size_max 0.45
_exptl_crystal_size_mid 0.26
_exptl_crystal_size_min 0.13
_refine_diff_density_max 0.343
_refine_diff_density_min -0.483
_refine_diff_density_rms 0.059
_refine_ls_extinction_method none
_refine_ls_goodness_of_fit_ref 1.117
_refine_ls_hydrogen_treatment constr
_refine_ls_matrix_type full
_refine_ls_number_parameters 199
_refine_ls_number_reflns 3524
_refine_ls_number_restraints 0
_refine_ls_restrained_S_all 1.117
_refine_ls_R_factor_all 0.0367
_refine_ls_R_factor_gt 0.0329
_refine_ls_shift/su_max 0.002
_refine_ls_shift/su_mean 0.000
_refine_ls_structure_factor_coef Fsqd
_refine_ls_weighting_details 'w=1/[\s^2^(Fo^2^)+(0.0212P)^2^+1.1069P] where P=(Fo^2^+2Fc^2^)/3'
_refine_ls_weighting_scheme calc
_refine_ls_wR_factor_gt 0.0674
_refine_ls_wR_factor_ref 0.0691
_reflns_Friedel_coverage 0.000
_reflns_number_gt 3295
_reflns_number_total 3524
_reflns_threshold_expression 'I > 2\s(I)'
_cod_data_source_file jo5b02021_si_002.cif
_cod_data_source_block sa4319
_cod_original_cell_volume 1543.7(10)
_cod_database_code 4036446
_shelxl_version_number 2013-4
_shelx_space_group_comment
;
The symmetry employed for this shelxl refinement is uniquely defined
by the following loop, which should always be used as a source of
symmetry information in preference to the above space-group names.
They are only intended as comments.
;
_diffrn_number_total 3856
_olex2_refinement_description
;
1. Fixed Uiso
 At 1.2 times of:
  All C(H) groups, All C(H,H) groups
2.a Secondary CH2 refined with riding coordinates:
 C11(H11A,H11B), C13(H13A,H13B)
2.b Aromatic/amide H refined with riding coordinates:
 C2(H2), C3(H3), C4(H4), C5(H5), C6(H6), C8(H8), C9(H9), C10(H10), C15(H15),
 C16(H16), C18(H18), C19(H19)
;
_olex2_submission_special_instructions 'No special instructions were received'

loop_
_space_group_symop_operation_xyz
'x, y, z'
'-x, y+1/2, -z+1/2'
'-x, -y, -z'
'x, -y-1/2, z-1/2'

loop_
_atom_site_label
_atom_site_type_symbol
_atom_site_fract_x
_atom_site_fract_y
_atom_site_fract_z
_atom_site_U_iso_or_equiv
_atom_site_adp_type
_atom_site_occupancy
_atom_site_site_symmetry_order
_atom_site_calc_flag
_atom_site_refinement_flags_posn
Br1 Br 1.01995(2) 0.28291(4) 0.07503(2) 0.03319(8) Uani 1 1 d .
O1 O 0.66079(11) 1.0934(2) 0.10702(8) 0.0324(3) Uani 1 1 d .
N1 N 0.67675(11) 0.8389(2) 0.19588(8) 0.0188(3) Uani 1 1 d .
C1 C 0.68751(14) 0.6374(3) 0.31054(10) 0.0213(4) Uani 1 1 d .
C2 C 0.72643(15) 0.4390(3) 0.33988(11) 0.0277(4) Uani 1 1 d .
H2 H 0.7245 0.3268 0.3071 0.033 Uiso 1 1 calc R
C3 C 0.76826(17) 0.4075(4) 0.41805(12) 0.0349(5) Uani 1 1 d .
H3 H 0.7947 0.2747 0.4375 0.042 Uiso 1 1 calc R
C4 C 0.77051(17) 0.5729(4) 0.46670(12) 0.0361(5) Uani 1 1 d .
H4 H 0.7973 0.5505 0.5189 0.043 Uiso 1 1 calc R
C5 C 0.73321(16) 0.7715(4) 0.43842(11) 0.0304(5) Uani 1 1 d .
H5 H 0.7353 0.8830 0.4715 0.036 Uiso 1 1 calc R
C6 C 0.69250(14) 0.8042(3) 0.36044(10) 0.0239(4) Uani 1 1 d .
H6 H 0.6684 0.9387 0.3414 0.029 Uiso 1 1 calc R
C7 C 0.63742(14) 0.6695(3) 0.22716(10) 0.0196(4) Uani 1 1 d .
C8 C 0.56259(14) 0.5364(3) 0.18588(10) 0.0227(4) Uani 1 1 d .
H8 H 0.5459 0.4255 0.2121 0.027 Uiso 1 1 calc R
C9 C 0.50521(15) 0.5475(3) 0.10492(10) 0.0249(4) Uani 1 1 d .
H9 H 0.4867 0.4209 0.0776 0.030 Uiso 1 1 calc R
C10 C 0.47806(15) 0.7312(3) 0.06828(11) 0.0254(4) Uani 1 1 d .
H10 H 0.4415 0.7307 0.0162 0.030 Uiso 1 1 calc R
C11 C 0.50537(15) 0.9390(3) 0.10962(11) 0.0254(4) Uani 1 1 d .
H11A H 0.4836 0.9394 0.1529 0.030 Uiso 1 1 calc R
H11B H 0.4712 1.0555 0.0761 0.030 Uiso 1 1 calc R
C12 C 0.61982(15) 0.9675(3) 0.13615(10) 0.0221(4) Uani 1 1 d .
C13 C 0.78873(14) 0.8677(3) 0.22300(10) 0.0216(4) Uani 1 1 d .
H13A H 0.8173 0.8368 0.2770 0.026 Uiso 1 1 calc R
H13B H 0.8035 1.0160 0.2162 0.026 Uiso 1 1 calc R
C14 C 0.84128(14) 0.7282(3) 0.18285(10) 0.0204(4) Uani 1 1 d .
C15 C 0.93380(15) 0.7942(3) 0.17806(11) 0.0249(4) Uani 1 1 d .
H15 H 0.9607 0.9268 0.1974 0.030 Uiso 1 1 calc R
C16 C 0.98634(15) 0.6650(4) 0.14491(11) 0.0277(4) Uani 1 1 d .
H16 H 1.0475 0.7111 0.1413 0.033 Uiso 1 1 calc R
C17 C 0.94677(14) 0.4670(3) 0.11727(10) 0.0246(4) Uani 1 1 d .
C18 C 0.85512(15) 0.3982(3) 0.12062(11) 0.0263(4) Uani 1 1 d .
H18 H 0.8288 0.2652 0.1013 0.032 Uiso 1 1 calc R
C19 C 0.80274(15) 0.5295(3) 0.15313(11) 0.0258(4) Uani 1 1 d .
H19 H 0.7406 0.4839 0.1551 0.031 Uiso 1 1 calc R

loop_
_atom_site_aniso_label
_atom_site_aniso_U_11
_atom_site_aniso_U_22
_atom_site_aniso_U_33
_atom_site_aniso_U_23
_atom_site_aniso_U_13
_atom_site_aniso_U_12
Br1 0.02429(11) 0.04498(15) 0.03181(11) -0.00546(9) 0.01200(8) 0.00538(9)
O1 0.0303(8) 0.0313(8) 0.0338(8) 0.0117(6) 0.0095(6) -0.0052(7)
N1 0.0187(7) 0.0187(8) 0.0198(7) 0.0015(6) 0.0080(6) -0.0011(6)
C1 0.0172(8) 0.0264(10) 0.0214(8) 0.0040(7) 0.0084(7) -0.0017(8)
C2 0.0269(10) 0.0260(11) 0.0291(10) 0.0042(8) 0.0087(8) 0.0004(9)
C3 0.0308(11) 0.0350(13) 0.0332(11) 0.0155(9) 0.0046(9) -0.0006(10)
C4 0.0314(11) 0.0510(15) 0.0213(9) 0.0098(9) 0.0040(8) -0.0077(11)
C5 0.0267(10) 0.0431(13) 0.0223(9) -0.0034(8) 0.0099(8) -0.0075(9)
C6 0.0207(9) 0.0284(10) 0.0236(9) 0.0018(7) 0.0093(7) -0.0016(8)
C7 0.0204(9) 0.0190(9) 0.0211(8) 0.0022(7) 0.0096(7) 0.0019(7)
C8 0.0241(9) 0.0196(9) 0.0256(9) 0.0026(7) 0.0106(7) -0.0002(8)
C9 0.0245(10) 0.0266(10) 0.0235(9) -0.0044(7) 0.0087(7) -0.0049(8)
C10 0.0214(9) 0.0325(11) 0.0206(8) -0.0005(8) 0.0057(7) -0.0017(8)
C11 0.0219(9) 0.0237(10) 0.0298(10) 0.0048(8) 0.0085(8) 0.0052(8)
C12 0.0249(9) 0.0185(9) 0.0219(8) 0.0003(7) 0.0073(7) 0.0012(8)
C13 0.0200(9) 0.0224(9) 0.0217(8) -0.0009(7) 0.0067(7) -0.0028(8)
C14 0.0184(9) 0.0244(10) 0.0173(8) 0.0041(7) 0.0053(7) 0.0015(7)
C15 0.0219(9) 0.0254(10) 0.0264(9) 0.0018(8) 0.0075(7) -0.0029(8)
C16 0.0191(9) 0.0352(12) 0.0305(10) 0.0021(8) 0.0111(8) -0.0024(9)
C17 0.0218(9) 0.0320(11) 0.0199(8) 0.0015(8) 0.0075(7) 0.0050(8)
C18 0.0246(10) 0.0266(11) 0.0279(9) -0.0037(8) 0.0098(8) -0.0027(8)
C19 0.0220(9) 0.0281(11) 0.0300(9) -0.0026(8) 0.0125(8) -0.0048(8)

loop_
_atom_type_symbol
_atom_type_description
_atom_type_scat_dispersion_real
_atom_type_scat_dispersion_imag
_atom_type_scat_source
C C 0.0033 0.0016 'International Tables Vol C Tables 4.2.6.8 and 6.1.1.4'
H H 0.0000 0.0000 'International Tables Vol C Tables 4.2.6.8 and 6.1.1.4'
Br Br -0.2901 2.4595 'International Tables Vol C Tables 4.2.6.8 and 6.1.1.4'
N N 0.0061 0.0033 'International Tables Vol C Tables 4.2.6.8 and 6.1.1.4'
O O 0.0106 0.0060 'International Tables Vol C Tables 4.2.6.8 and 6.1.1.4'

loop_
_geom_angle_atom_site_label_1
_geom_angle_atom_site_label_2
_geom_angle_atom_site_label_3
_geom_angle
C7 N1 C13 118.16(15)
C12 N1 C7 125.42(16)
C12 N1 C13 116.07(15)
C2 C1 C6 119.05(18)
C2 C1 C7 120.64(18)
C6 C1 C7 120.27(18)
C1 C2 H2 119.9
C1 C2 C3 120.2(2)
C3 C2 H2 119.9
C2 C3 H3 120.0
C4 C3 C2 120.0(2)
C4 C3 H3 120.0
C3 C4 H4 119.8
C3 C4 C5 120.40(19)
C5 C4 H4 119.8
C4 C5 H5 120.1
C4 C5 C6 119.7(2)
C6 C5 H5 120.1
C1 C6 H6 119.7
C5 C6 C1 120.5(2)
C5 C6 H6 119.7
N1 C7 C1 115.84(16)
C8 C7 N1 124.13(16)
C8 C7 C1 119.97(17)
C7 C8 H8 116.6
C7 C8 C9 126.85(18)
C9 C8 H8 116.6
C8 C9 H9 118.7
C10 C9 C8 122.51(18)
C10 C9 H9 118.7
C9 C10 H10 119.6
C9 C10 C11 120.85(17)
C11 C10 H10 119.6
C10 C11 H11A 110.0
C10 C11 H11B 110.0
C10 C11 C12 108.46(16)
H11A C11 H11B 108.4
C12 C11 H11A 110.0
C12 C11 H11B 110.0
O1 C12 N1 121.29(18)
O1 C12 C11 123.07(17)
N1 C12 C11 115.64(16)
N1 C13 H13A 108.8
N1 C13 H13B 108.8
N1 C13 C14 113.94(15)
H13A C13 H13B 107.7
C14 C13 H13A 108.8
C14 C13 H13B 108.8
C15 C14 C13 119.66(17)
C19 C14 C13 122.05(17)
C19 C14 C15 118.22(18)
C14 C15 H15 119.5
C16 C15 C14 120.98(19)
C16 C15 H15 119.5
C15 C16 H16 120.4
C17 C16 C15 119.21(18)
C17 C16 H16 120.4
C16 C17 Br1 119.95(15)
C18 C17 Br1 118.91(16)
C18 C17 C16 121.13(19)
C17 C18 H18 120.4
C17 C18 C19 119.15(19)
C19 C18 H18 120.4
C14 C19 H19 119.4
C18 C19 C14 121.27(18)
C18 C19 H19 119.4

loop_
_geom_bond_atom_site_label_1
_geom_bond_atom_site_label_2
_geom_bond_distance
Br1 C17 1.900(2)
O1 C12 1.217(2)
N1 C7 1.419(2)
N1 C12 1.380(2)
N1 C13 1.475(2)
C1 C2 1.389(3)
C1 C6 1.391(3)
C1 C7 1.486(2)
C2 H2 0.9300
C2 C3 1.390(3)
C3 H3 0.9300
C3 C4 1.377(3)
C4 H4 0.9300
C4 C5 1.379(3)
C5 H5 0.9300
C5 C6 1.388(3)
C6 H6 0.9300
C7 C8 1.345(3)
C8 H8 0.9300
C8 C9 1.448(3)
C9 H9 0.9300
C9 C10 1.325(3)
C10 H10 0.9300
C10 C11 1.494(3)
C11 H11A 0.9700
C11 H11B 0.9700
C11 C12 1.508(3)
C13 H13A 0.9700
C13 H13B 0.9700
C13 C14 1.511(3)
C14 C15 1.394(3)
C14 C19 1.391(3)
C15 H15 0.9300
C15 C16 1.386(3)
C16 H16 0.9300
C16 C17 1.381(3)
C17 C18 1.378(3)
C18 H18 0.9300
C18 C19 1.385(3)
C19 H19 0.9300

loop_
_geom_torsion_atom_site_label_1
_geom_torsion_atom_site_label_2
_geom_torsion_atom_site_label_3
_geom_torsion_atom_site_label_4
_geom_torsion
Br1 C17 C18 C19 178.36(15)
N1 C7 C8 C9 -3.9(3)
N1 C13 C14 C15 153.41(17)
N1 C13 C14 C19 -29.6(2)
C1 C2 C3 C4 0.5(3)
C1 C7 C8 C9 178.90(18)
C2 C1 C6 C5 -1.8(3)
C2 C1 C7 N1 -126.16(19)
C2 C1 C7 C8 51.2(3)
C2 C3 C4 C5 -1.2(3)
C3 C4 C5 C6 0.5(3)
C4 C5 C6 C1 1.0(3)
C6 C1 C2 C3 1.0(3)
C6 C1 C7 N1 56.3(2)
C6 C1 C7 C8 -126.3(2)
C7 N1 C12 O1 -171.54(18)
C7 N1 C12 C11 7.8(3)
C7 N1 C13 C14 84.19(19)
C7 C1 C2 C3 -176.57(19)
C7 C1 C6 C5 175.81(17)
C7 C8 C9 C10 -36.6(3)
C8 C9 C10 C11 -0.4(3)
C9 C10 C11 C12 68.2(2)
C10 C11 C12 O1 106.7(2)
C10 C11 C12 N1 -72.6(2)
C12 N1 C7 C1 -145.26(18)
C12 N1 C7 C8 37.5(3)
C12 N1 C13 C14 -89.4(2)
C13 N1 C7 C1 41.8(2)
C13 N1 C7 C8 -135.47(19)
C13 N1 C12 O1 1.5(3)
C13 N1 C12 C11 -179.14(15)
C13 C14 C15 C16 176.78(17)
C13 C14 C19 C18 -176.02(18)
C14 C15 C16 C17 -0.9(3)
C15 C14 C19 C18 1.0(3)
C15 C16 C17 Br1 -177.68(15)
C15 C16 C17 C18 1.4(3)
C16 C17 C18 C19 -0.8(3)
C17 C18 C19 C14 -0.5(3)
C19 C14 C15 C16 -0.3(3)
